data_1546868
loop_
_publ_author_name
'Jiang, Lin'
'Liu, Yue'
'Liu, Xin'
'Tian, Jinlei'
'Yan, Shiping'

_publ_section_title
;
 Three series of heterometallic Ni <sup>II</sup> --Ln <sup>III</sup>
 Schiff base complexes: synthesis, crystal structures and magnetic
 characterization
;
_journal_issue 37
_journal_name_full 'Dalton Transactions'
_journal_page_first 12558
_journal_page_last 12573
_journal_paper_doi 10.1039/C7DT02351K
_journal_volume 46
_journal_year 2017
_chemical_formula_moiety 'C48 H58 N4 Ni2 O22 Tm2'
_chemical_formula_sum 'C48 H58 N4 Ni2 O22 Tm2'
_chemical_formula_weight 1498.26
_space_group_crystal_system monoclinic
_space_group_IT_number 14
_space_group_name_Hall '-P 2ybc'
_space_group_name_H-M_alt 'P 1 21/c 1'
_symmetry_space_group_name_Hall '-P 2ybc'
_symmetry_space_group_name_H-M 'P 1 21/c 1'
_atom_sites_solution_hydrogens mixed
_atom_sites_solution_primary direct
_audit_creation_date 2017-07-31
_audit_creation_method
;
  Olex2 1.2
  (compiled Dec  5 2012 16:20:19, GUI svn.r4385)
;
_audit_update_record
;
2017-08-14 deposited with the CCDC.
2017-08-24 downloaded from the CCDC.
;
_cell_angle_alpha 90
_cell_angle_beta 90.72(3)
_cell_angle_gamma 90
_cell_formula_units_Z 2
_cell_length_a 12.970(3)
_cell_length_b 14.473(3)
_cell_length_c 17.537(4)
_cell_measurement_reflns_used 9115
_cell_measurement_temperature 293.1500
_cell_measurement_theta_max 27.8864
_cell_measurement_theta_min 1.4069
_cell_volume 3291.7(13)
_computing_cell_refinement 'CrystalClear (Rigaku Inc., 2008)'
_computing_data_collection 'CrystalClear (Rigaku Inc., 2008)'
_computing_data_reduction 'CrystalClear (Rigaku Inc., 2008)'
_computing_molecular_graphics
;
O. V. Dolomanov, L. J. Bourhis, R. J. Gildea, J. A. K. Howard and H. Puschmann,
OLEX2: a complete structure solution, refinement and analysis program.
J. Appl. Cryst. (2009). 42, 339-341.
;
_computing_publication_material
;
O. V. Dolomanov, L. J. Bourhis, R. J. Gildea, J. A. K. Howard and H. Puschmann,
OLEX2: a complete structure solution, refinement and analysis program.
J. Appl. Cryst. (2009). 42, 339-341.
;
_computing_structure_refinement
;
XL, G.M. Sheldrick, Acta Cryst.
(2008). A64, 112-122
;
_computing_structure_solution
;
????
;
_diffrn_ambient_temperature 293.1500
_diffrn_detector_area_resol_mean 28.5714
_diffrn_measured_fraction_theta_full 99.4000
_diffrn_measured_fraction_theta_max 27.8864
_diffrn_measurement_details
;
scan:
    Number of images: 180
               Slice: -120.0000 - 60.0000
         Image width: 1.0000
            Exp time: 1.0000
       Rotation axis: Omega
               Omega: 0.0000
                 Chi: 45.0000
                 Phi: 0.0000
                 XTD: 45.1864
              2theta: -29.8131
scan:
    Number of images: 180
               Slice: -120.0000 - 60.0000
         Image width: 1.0000
            Exp time: 1.0000
       Rotation axis: Omega
               Omega: 0.0000
                 Chi: 45.0000
                 Phi: 90.0000
                 XTD: 45.1864
              2theta: -29.8131
scan:
    Number of images: 180
               Slice: -120.0000 - 60.0000
         Image width: 1.0000
            Exp time: 1.0000
       Rotation axis: Omega
               Omega: 0.0000
                 Chi: 45.0000
                 Phi: 180.0000
                 XTD: 45.1864
              2theta: -29.8131
;
_diffrn_measurement_device
;
Saturn70 (4x4 bin mode)
;
_diffrn_measurement_device_details
;
AFC10: Fixed Chi 2 circle
;
_diffrn_measurement_device_type 'Bruker P4'
_diffrn_measurement_method dtprofit.ref
_diffrn_orient_matrix_type d*Trek
_diffrn_orient_matrix_UB_11 -0.0678
_diffrn_orient_matrix_UB_12 -0.0103
_diffrn_orient_matrix_UB_13 -0.0353
_diffrn_orient_matrix_UB_21 -0.0318
_diffrn_orient_matrix_UB_22 -0.0013
_diffrn_orient_matrix_UB_23 0.0613
_diffrn_orient_matrix_UB_31 -0.0078
_diffrn_orient_matrix_UB_32 0.0564
_diffrn_orient_matrix_UB_33 -0.0029
_diffrn_radiation_detector CCD
_diffrn_radiation_monochromator Confocal
_diffrn_radiation_type MoK\a
_diffrn_radiation_wavelength 0.710747
_diffrn_reflns_av_R_equivalents 0.0329
_diffrn_reflns_av_unetI/netI 0.0449
_diffrn_reflns_Laue_measured_fraction_full 0.998
_diffrn_reflns_Laue_measured_fraction_max 0.998
_diffrn_reflns_limit_h_max 15
_diffrn_reflns_limit_h_min -15
_diffrn_reflns_limit_k_max 17
_diffrn_reflns_limit_k_min -17
_diffrn_reflns_limit_l_max 20
_diffrn_reflns_limit_l_min -20
_diffrn_reflns_number 5794
_diffrn_reflns_point_group_measured_fraction_full 0.998
_diffrn_reflns_point_group_measured_fraction_max 0.998
_diffrn_reflns_theta_full 25.008
_diffrn_reflns_theta_max 25.008
_diffrn_reflns_theta_min 2.109
_diffrn_source 'Rotating Anode'
_diffrn_source_current 16.0000
_diffrn_source_power 0.8000
_diffrn_source_voltage 50.0000
_exptl_absorpt_coefficient_mu 3.301
_exptl_absorpt_correction_T_max 1.0000
_exptl_absorpt_correction_T_min 0.6379
_exptl_absorpt_correction_type multi-scan
_exptl_absorpt_process_details ASDABS
_exptl_crystal_colour green
_exptl_crystal_colour_primary green
_exptl_crystal_density_diffrn 1.512
_exptl_crystal_description prism
_exptl_crystal_F_000 1488
_exptl_crystal_size_max 0.2
_exptl_crystal_size_mid 0.2
_exptl_crystal_size_min 0.2
_refine_diff_density_max 1.080
_refine_diff_density_min -1.363
_refine_diff_density_rms 0.111
_refine_ls_extinction_method none
_refine_ls_goodness_of_fit_ref 1.043
_refine_ls_hydrogen_treatment mixed
_refine_ls_matrix_type full
_refine_ls_number_parameters 360
_refine_ls_number_reflns 5785
_refine_ls_number_restraints 8
_refine_ls_restrained_S_all 1.055
_refine_ls_R_factor_all 0.0410
_refine_ls_R_factor_gt 0.0363
_refine_ls_shift/su_max 0.002
_refine_ls_shift/su_mean 0.000
_refine_ls_structure_factor_coef Fsqd
_refine_ls_weighting_details 'w=1/[\s^2^(Fo^2^)+(0.0538P)^2^] where P=(Fo^2^+2Fc^2^)/3'
_refine_ls_weighting_scheme calc
_refine_ls_wR_factor_gt 0.0928
_refine_ls_wR_factor_ref 0.0955
_reflns_Friedel_coverage 0.000
_reflns_number_gt 5049
_reflns_number_total 5794
_reflns_threshold_expression 'I > 2\s(I)'
_cod_data_source_file c7dt02351k2.cif
_cod_data_source_block nitm_sq
_cod_depositor_comments
;
The following automatic conversions were performed:

'_exptl_absorpt_correction_type' value 'Multi-scan' changed to
'multi-scan' according to
/home/data/users/saulius/crontab/automatic-downloads/rss-feeds/RSC/lib/dictionaries/cif_core.dic
dictionary named 'cif_core.dic' version 2.4.2 from 2011-04-26.

Automatic conversion script
Id: cif_fix_values 4973 2017-02-22 13:04:09Z antanas 
;
_cod_original_cell_volume 3291.6(11)
_cod_database_code 1546868
_diffrn_number_total 8132
_olex2_refinement_description
;
1. Fixed Uiso
 At 1.2 times of:
  {H20a,H20b} of C20, {H9a,H9b} of C9, {H11a,H11b} of C11, H4 of C4, H5 of C5,
   H8 of C8, H14 of C14, H10 of C10, H6 of C6, H15 of C15, H16 of C16, H12 of
  C12
 At 1.5 times of:
  {H22a,H22b,H22c} of C221, {H23a,H23b,H23c} of C23, H3 of O3, {H1a,H1b,H1c}
  of C1, H11 of O11, {H19a,H19b,H19c} of C19
2. Restrained distances
 O11-H11
 0.85 with sigma of 0.01
 C221-C20
 1.52 with sigma of 0.02
 C23-C22
 1.52 with sigma of 0.02
 C20-H11
 1.896421 with sigma of 0.02
 Ni1-H11
 2.738164 with sigma of 0.02
3. Rigid bond restraints
 C24, O6
 with sigma for 1-2 distances of 0.002 and sigma for 1-3 distances of 0.001
 C24, O7
 with sigma for 1-2 distances of 0.002 and sigma for 1-3 distances of 0.001
 O8, C24
 with sigma for 1-2 distances of 0.002 and sigma for 1-3 distances of 0.001
4.a Ternary CH refined with riding coordinates:
 C10(H10)
4.b Secondary CH2 refined with riding coordinates:
 C11(H11a,H11b), C9(H9a,H9b), C20(H20a,H20b)
4.c Aromatic/amide H refined with riding coordinates:
 C8(H8), C14(H14), C6(H6), C15(H15), C16(H16), C12(H12), C5(H5), C4(H4)
4.d Idealised Me refined as rotating group:
 C1(H1a,H1b,H1c), C19(H19a,H19b,H19c), C23(H23a,H23b,H23c), C221(H22a,H22b,H22c)
4.e Idealised tetrahedral OH refined as rotating group:
 O3(H3)
;
_olex2_submission_special_instructions 'No special instructions were received'
_shelx_shelxl_version_number 2014/7
_shelx_space_group_comment
;
The symmetry employed for this shelxl refinement is uniquely defined
by the following loop, which should always be used as a source of
symmetry information in preference to the above space-group names.
They are only intended as comments.
;

loop_
_space_group_symop_operation_xyz
'x, y, z'
'-x, y+1/2, -z+1/2'
'-x, -y, -z'
'x, -y-1/2, z-1/2'

loop_
_atom_site_label
_atom_site_type_symbol
_atom_site_fract_x
_atom_site_fract_y
_atom_site_fract_z
_atom_site_U_iso_or_equiv
_atom_site_adp_type
_atom_site_occupancy
_atom_site_site_symmetry_order
_atom_site_calc_flag
_atom_site_refinement_flags_posn
_atom_site_refinement_flags_adp
O7 O 0.2577(3) 0.49036(19) 1.0754(2) 0.0456(8) Uani 1 1 d . U
Tm1 Tm 0.50598(2) 0.63628(2) 1.00542(2) 0.03313(10) Uani 1 1 d . .
Ni1 Ni 0.74626(4) 0.65566(4) 0.93403(3) 0.03863(16) Uani 1 1 d D .
O1 O 0.5451(3) 0.6307(2) 1.14477(18) 0.0429(8) Uani 1 1 d . .
O5 O 0.4012(2) 0.6362(2) 0.88735(19) 0.0442(8) Uani 1 1 d . .
C17 C 0.4549(4) 0.6363(3) 0.8182(3) 0.0409(11) Uani 1 1 d . .
O4 O 0.5972(2) 0.6662(2) 0.89812(16) 0.0387(7) Uani 1 1 d . .
O2 O 0.6740(2) 0.6548(2) 1.03637(17) 0.0416(7) Uani 1 1 d . .
O8 O 0.3354(2) 0.62775(19) 1.05769(19) 0.0448(8) Uani 1 1 d . U
C2 C 0.7152(4) 0.6340(3) 1.1043(3) 0.0349(10) Uani 1 1 d . .
N1 N 0.8865(3) 0.6430(3) 0.9856(3) 0.0485(10) Uani 1 1 d . .
N2 N 0.7943(3) 0.6632(3) 0.8234(2) 0.0466(10) Uani 1 1 d . .
C24 C 0.3326(3) 0.5392(3) 1.0551(2) 0.0391(9) Uani 1 1 d . U
O6 O 0.4168(3) 0.50220(17) 1.0282(2) 0.0500(9) Uani 1 1 d . U
C18 C 0.5611(4) 0.6512(3) 0.8291(3) 0.0353(10) Uani 1 1 d . .
C8 C 0.9012(4) 0.6278(3) 1.0581(3) 0.0480(12) Uani 1 1 d . .
H8 H 0.9692 0.6194 1.0741 0.058 Uiso 1 1 calc R U
C13 C 0.6234(4) 0.6502(3) 0.7633(3) 0.0427(11) Uani 1 1 d . .
C3 C 0.6482(4) 0.6222(3) 1.1657(3) 0.0406(11) Uani 1 1 d . .
C14 C 0.5752(5) 0.6384(4) 0.6913(3) 0.0602(15) Uani 1 1 d . .
H14 H 0.6158 0.6397 0.6480 0.072 Uiso 1 1 calc R U
C10 C 0.9708(4) 0.6131(4) 0.8599(3) 0.0650(15) Uani 1 1 d . .
H10 H 1.0398 0.6141 0.8378 0.078 Uiso 1 1 calc R U
C6 C 0.8570(4) 0.6030(3) 1.1915(3) 0.0548(13) Uani 1 1 d . .
H6 H 0.9271 0.5943 1.2010 0.066 Uiso 1 1 calc R U
C15 C 0.4724(5) 0.6251(4) 0.6827(3) 0.0658(16) Uani 1 1 d . .
H15 H 0.4432 0.6165 0.6345 0.079 Uiso 1 1 calc R U
C7 C 0.8233(4) 0.6225(3) 1.1171(3) 0.0436(11) Uani 1 1 d . .
C1 C 0.4721(4) 0.6255(4) 1.2067(3) 0.0549(14) Uani 1 1 d . .
H1A H 0.4039 0.6380 1.1874 0.082 Uiso 1 1 calc R U
H1B H 0.4901 0.6703 1.2450 0.082 Uiso 1 1 calc R U
H1C H 0.4741 0.5648 1.2286 0.082 Uiso 1 1 calc R U
C16 C 0.4106(4) 0.6246(3) 0.7479(3) 0.0539(13) Uani 1 1 d . .
H16 H 0.3397 0.6162 0.7431 0.065 Uiso 1 1 calc R U
O11 O 0.7477(3) 0.8024(2) 0.9390(2) 0.0555(9) Uani 1 1 d D .
H11 H 0.697(3) 0.8345(15) 0.921(2) 0.083 Uiso 1 1 d D U
C19 C 0.2885(4) 0.6359(4) 0.8811(4) 0.0607(16) Uani 1 1 d . .
H19A H 0.2661 0.5797 0.8570 0.091 Uiso 1 1 calc R U
H19B H 0.2661 0.6878 0.8511 0.091 Uiso 1 1 calc R U
H19C H 0.2595 0.6400 0.9311 0.091 Uiso 1 1 calc R U
C12 C 0.7332(4) 0.6611(3) 0.7653(3) 0.0491(12) Uani 1 1 d . .
H12 H 0.7644 0.6674 0.7182 0.059 Uiso 1 1 calc R U
O9 O 0.4785(3) 0.7862(2) 1.00244(17) 0.0546(9) Uani 1 1 d . .
C5 C 0.7898(5) 0.5964(4) 1.2503(3) 0.0621(14) Uani 1 1 d . .
H5 H 0.8152 0.5861 1.2994 0.075 Uiso 1 1 calc R U
O3 O 0.9389(4) 0.5179(3) 0.8590(3) 0.0879(14) Uani 1 1 d . .
H3 H 0.8784 0.5146 0.8451 0.132 Uiso 1 1 calc R U
C4 C 0.6851(4) 0.6048(3) 1.2386(3) 0.0545(13) Uani 1 1 d . .
H4 H 0.6398 0.5989 1.2790 0.065 Uiso 1 1 calc R U
C11 C 0.9045(4) 0.6750(4) 0.8094(3) 0.0646(15) Uani 1 1 d . .
H11A H 0.9233 0.7389 0.8186 0.078 Uiso 1 1 calc R U
H11B H 0.9182 0.6612 0.7564 0.078 Uiso 1 1 calc R U
C9 C 0.9838(4) 0.6457(4) 0.9413(4) 0.0771(19) Uani 1 1 d . .
H9A H 1.0350 0.6073 0.9668 0.093 Uiso 1 1 calc R U
H9B H 1.0098 0.7086 0.9411 0.093 Uiso 1 1 calc R U
O10 O 0.5637(3) 0.8789(3) 0.9239(3) 0.0819(13) Uani 1 1 d . .
C22 C 0.4868(4) 0.8557(3) 0.9583(3) 0.0497(13) Uani 1 1 d D .
C23 C 0.3931(5) 0.9132(5) 0.9495(5) 0.100(3) Uani 1 1 d D .
H23A H 0.3420 0.8800 0.9205 0.150 Uiso 1 1 calc R U
H23B H 0.4101 0.9694 0.9234 0.150 Uiso 1 1 calc R U
H23C H 0.3665 0.9277 0.9989 0.150 Uiso 1 1 calc R U
C20 C 0.7849(6) 0.8539(4) 1.0032(5) 0.095(2) Uani 1 1 d D .
H20A H 0.7269 0.8795 1.0305 0.114 Uiso 1 1 calc R U
H20B H 0.8220 0.8129 1.0376 0.114 Uiso 1 1 calc R U
C221 C 0.8452(11) 0.9202(9) 0.9823(8) 0.233(7) Uani 1 1 d D .
H22A H 0.9001 0.8954 0.9522 0.350 Uiso 1 1 calc R U
H22B H 0.8737 0.9502 1.0266 0.350 Uiso 1 1 calc R U
H22C H 0.8067 0.9642 0.9525 0.350 Uiso 1 1 calc R U

loop_
_atom_site_aniso_label
_atom_site_aniso_U_11
_atom_site_aniso_U_22
_atom_site_aniso_U_33
_atom_site_aniso_U_23
_atom_site_aniso_U_13
_atom_site_aniso_U_12
O7 0.0374(18) 0.048(2) 0.052(2) 0.0039(14) 0.0185(15) 0.0036(12)
Tm1 0.03592(15) 0.03148(15) 0.03221(14) 0.00237(7) 0.00888(9) 0.00368(7)
Ni1 0.0348(3) 0.0439(3) 0.0374(3) 0.0047(2) 0.0075(3) 0.0002(2)
O1 0.047(2) 0.053(2) 0.0293(17) 0.0001(13) 0.0098(15) 0.0004(14)
O5 0.0327(17) 0.059(2) 0.0408(19) 0.0043(14) 0.0026(14) -0.0009(13)
C17 0.049(3) 0.038(3) 0.035(3) 0.0045(18) 0.007(2) -0.0016(19)
O4 0.0393(17) 0.0479(17) 0.0290(16) 0.0039(13) 0.0051(13) 0.0033(14)
O2 0.0400(17) 0.0541(19) 0.0307(17) 0.0039(13) 0.0026(14) 0.0021(14)
O8 0.0447(19) 0.0390(15) 0.051(2) -0.0002(14) 0.0214(16) 0.0067(13)
C2 0.038(3) 0.034(3) 0.033(2) 0.0000(17) -0.002(2) 0.0001(17)
N1 0.035(2) 0.062(3) 0.048(3) 0.0023(19) 0.0090(19) -0.0012(17)
N2 0.041(2) 0.049(2) 0.050(3) 0.0113(19) 0.0162(19) 0.0022(18)
C24 0.037(2) 0.0394(17) 0.041(2) 0.0042(19) 0.0142(18) 0.0074(15)
O6 0.0392(18) 0.0336(19) 0.078(3) 0.0033(14) 0.0294(17) 0.0044(12)
C18 0.047(3) 0.028(2) 0.031(2) 0.0057(17) 0.007(2) 0.0070(18)
C8 0.038(3) 0.046(3) 0.060(3) 0.000(2) 0.000(2) 0.002(2)
C13 0.051(3) 0.044(3) 0.033(3) 0.0039(19) 0.007(2) 0.001(2)
C3 0.049(3) 0.036(2) 0.036(3) -0.0028(19) 0.000(2) 0.002(2)
C14 0.075(4) 0.079(4) 0.028(3) -0.002(2) 0.013(3) -0.005(3)
C10 0.037(3) 0.098(5) 0.060(4) 0.007(3) 0.015(3) 0.006(3)
C6 0.057(3) 0.058(3) 0.049(3) 0.000(2) -0.013(3) 0.008(3)
C15 0.073(4) 0.090(4) 0.034(3) -0.004(3) -0.002(3) -0.010(3)
C7 0.049(3) 0.042(3) 0.040(3) -0.001(2) -0.003(2) 0.003(2)
C1 0.056(3) 0.068(4) 0.042(3) -0.003(2) 0.021(3) -0.001(2)
C16 0.053(3) 0.071(4) 0.037(3) -0.001(2) -0.004(2) -0.012(2)
O11 0.060(2) 0.047(2) 0.059(2) -0.0006(17) 0.0093(18) -0.0021(16)
C19 0.031(3) 0.089(5) 0.062(4) 0.004(3) -0.001(3) 0.005(2)
C12 0.058(3) 0.052(3) 0.037(3) 0.008(2) 0.021(2) 0.001(2)
O9 0.083(3) 0.0317(19) 0.049(2) -0.0001(14) 0.0161(18) 0.0118(16)
C5 0.077(4) 0.073(4) 0.036(3) 0.001(3) -0.010(3) 0.009(3)
O3 0.070(3) 0.086(3) 0.108(4) 0.000(3) 0.028(3) 0.022(2)
C4 0.073(4) 0.054(3) 0.036(3) 0.004(2) 0.006(3) 0.006(3)
C11 0.045(3) 0.087(4) 0.063(4) 0.014(3) 0.021(3) -0.004(3)
C9 0.041(3) 0.108(5) 0.083(5) 0.008(4) 0.018(3) -0.008(3)
O10 0.074(3) 0.056(2) 0.116(4) 0.029(2) 0.026(3) 0.008(2)
C22 0.063(3) 0.033(3) 0.053(3) 0.008(2) 0.005(3) 0.005(2)
C23 0.078(5) 0.087(5) 0.134(7) 0.058(5) 0.015(4) 0.028(4)
C20 0.107(6) 0.071(5) 0.106(6) -0.001(4) 0.005(5) -0.006(4)
C221 0.298(17) 0.211(14) 0.191(13) 0.035(11) 0.015(12) -0.167(13)

loop_
_atom_type_symbol
_atom_type_description
_atom_type_scat_dispersion_real
_atom_type_scat_dispersion_imag
_atom_type_scat_source
C C 0.0033 0.0016 'International Tables Vol C Tables 4.2.6.8 and 6.1.1.4'
H H 0.0000 0.0000 'International Tables Vol C Tables 4.2.6.8 and 6.1.1.4'
N N 0.0061 0.0033 'International Tables Vol C Tables 4.2.6.8 and 6.1.1.4'
Ni Ni 0.3393 1.1124 'International Tables Vol C Tables 4.2.6.8 and 6.1.1.4'
O O 0.0106 0.0060 'International Tables Vol C Tables 4.2.6.8 and 6.1.1.4'
Tm Tm -0.3139 5.2483 'International Tables Vol C Tables 4.2.6.8 and 6.1.1.4'

loop_
_geom_angle_atom_site_label_1
_geom_angle_atom_site_label_2
_geom_angle_atom_site_label_3
_geom_angle
_geom_angle_site_symmetry_1
_geom_angle_site_symmetry_3
C24 O7 Ni1 123.8(3) . 3_667
O1 Tm1 Ni1 100.85(8) . .
O1 Tm1 C24 80.40(12) . .
O5 Tm1 Ni1 100.96(8) . .
O5 Tm1 O1 158.19(12) . .
O5 Tm1 C24 79.89(12) . .
O4 Tm1 Ni1 35.71(7) . .
O4 Tm1 O1 135.65(11) . .
O4 Tm1 O5 65.94(10) . .
O4 Tm1 O8 144.45(12) . .
O4 Tm1 C24 141.30(12) . .
O4 Tm1 O6 124.92(12) . .
O4 Tm1 O6 74.00(11) . 3_667
O2 Tm1 Ni1 35.68(8) . .
O2 Tm1 O1 65.37(11) . .
O2 Tm1 O5 136.37(11) . .
O2 Tm1 O4 70.46(11) . .
O2 Tm1 O8 143.52(12) . .
O2 Tm1 C24 139.67(12) . .
O2 Tm1 O6 75.24(12) . 3_667
O2 Tm1 O6 123.10(12) . .
O8 Tm1 Ni1 178.09(7) . .
O8 Tm1 O1 78.58(12) . .
O8 Tm1 O5 79.63(11) . .
O8 Tm1 C24 27.22(11) . .
C24 Tm1 Ni1 154.62(9) . .
O6 Tm1 Ni1 64.87(8) 3_667 .
O6 Tm1 Ni1 127.03(8) . .
O6 Tm1 O1 84.22(12) . .
O6 Tm1 O1 97.93(12) 3_667 .
O6 Tm1 O5 91.25(13) 3_667 .
O6 Tm1 O5 82.64(12) . .
O6 Tm1 O8 54.81(10) . .
O6 Tm1 O8 116.98(10) 3_667 .
O6 Tm1 C24 89.78(12) 3_667 .
O6 Tm1 C24 27.59(12) . .
O6 Tm1 O6 62.21(14) . 3_667
O9 Tm1 Ni1 93.38(9) . .
O9 Tm1 O1 94.94(10) . .
O9 Tm1 O5 83.84(11) . .
O9 Tm1 O4 83.00(11) . .
O9 Tm1 O2 92.52(12) . .
O9 Tm1 O8 84.86(12) . .
O9 Tm1 C24 111.85(13) . .
O9 Tm1 O6 156.44(13) . 3_667
O9 Tm1 O6 139.12(12) . .
O7 Ni1 Tm1 85.70(9) 3_667 .
O7 Ni1 O11 177.71(15) 3_667 .
O4 Ni1 O7 91.66(13) . 3_667
O4 Ni1 Tm1 40.88(8) . .
O4 Ni1 O2 80.04(12) . .
O4 Ni1 N2 90.11(14) . .
O4 Ni1 O11 86.85(13) . .
O2 Ni1 O7 93.00(13) . 3_667
O2 Ni1 Tm1 40.28(9) . .
O2 Ni1 N2 169.95(14) . .
O2 Ni1 O11 88.46(13) . .
N1 Ni1 O7 88.02(15) . 3_667
N1 Ni1 Tm1 130.70(12) . .
N1 Ni1 O4 171.53(15) . .
N1 Ni1 O2 91.53(15) . .
N1 Ni1 N2 98.35(17) . .
N1 Ni1 O11 93.71(15) . .
N2 Ni1 O7 89.22(14) . 3_667
N2 Ni1 Tm1 130.34(12) . .
N2 Ni1 O11 89.04(15) . .
O11 Ni1 Tm1 94.30(10) . .
C3 O1 Tm1 116.5(3) . .
C3 O1 C1 115.6(4) . .
C1 O1 Tm1 127.5(3) . .
C17 O5 Tm1 116.8(3) . .
C17 O5 C19 116.1(4) . .
C19 O5 Tm1 127.1(3) . .
C18 C17 O5 112.3(4) . .
C16 C17 O5 124.9(5) . .
C16 C17 C18 122.9(5) . .
Ni1 O4 Tm1 103.41(12) . .
C18 O4 Tm1 123.2(3) . .
C18 O4 Ni1 127.0(3) . .
Ni1 O2 Tm1 104.04(13) . .
C2 O2 Tm1 124.2(3) . .
C2 O2 Ni1 127.3(3) . .
C24 O8 Tm1 93.6(2) . .
O2 C2 C3 117.9(4) . .
O2 C2 C7 123.3(4) . .
C3 C2 C7 118.8(4) . .
C8 N1 Ni1 124.7(3) . .
C8 N1 C9 113.5(5) . .
C9 N1 Ni1 121.7(4) . .
C12 N2 Ni1 123.9(3) . .
C12 N2 C11 117.7(4) . .
C11 N2 Ni1 118.3(3) . .
O7 C24 Tm1 175.8(3) . .
O7 C24 O8 125.0(4) . .
O7 C24 O6 121.6(4) . .
O8 C24 Tm1 59.2(2) . .
O8 C24 O6 113.5(4) . .
O6 C24 Tm1 54.3(2) . .
Tm1 O6 Tm1 117.79(14) . 3_667
C24 O6 Tm1 144.0(3) . 3_667
C24 O6 Tm1 98.1(2) . .
C17 C18 C13 117.1(4) . .
O4 C18 C17 119.3(4) . .
O4 C18 C13 123.5(4) . .
N1 C8 C7 127.5(4) . .
C18 C13 C12 123.8(4) . .
C14 C13 C18 118.6(5) . .
C14 C13 C12 117.6(5) . .
O1 C3 C2 113.0(4) . .
C4 C3 O1 125.6(5) . .
C4 C3 C2 121.4(5) . .
C15 C14 C13 122.7(5) . .
O3 C10 C11 113.5(5) . .
O3 C10 C9 109.8(5) . .
C9 C10 C11 114.9(5) . .
C5 C6 C7 121.6(5) . .
C14 C15 C16 118.8(5) . .
C2 C7 C8 124.8(4) . .
C6 C7 C2 117.7(5) . .
C6 C7 C8 117.5(5) . .
C17 C16 C15 119.8(5) . .
C20 O11 Ni1 123.8(4) . .
N2 C12 C13 128.8(4) . .
C22 O9 Tm1 141.1(3) . .
C6 C5 C4 121.4(5) . .
C5 C4 C3 118.9(5) . .
N2 C11 C10 112.4(4) . .
N1 C9 C10 113.4(5) . .
O9 C22 C23 115.6(5) . .
O10 C22 O9 126.4(5) . .
O10 C22 C23 118.0(5) . .
C221 C20 O11 111.3(9) . .

loop_
_geom_bond_atom_site_label_1
_geom_bond_atom_site_label_2
_geom_bond_distance
_geom_bond_site_symmetry_2
O7 Ni1 2.120(3) 3_667
O7 C24 1.257(5) .
Tm1 Ni1 3.3845(10) .
Tm1 O1 2.491(3) .
Tm1 O5 2.463(3) .
Tm1 O4 2.277(3) .
Tm1 O2 2.255(3) .
Tm1 O8 2.409(3) .
Tm1 C24 2.800(4) .
Tm1 O6 2.296(3) .
Tm1 O6 2.320(3) 3_667
Tm1 O9 2.199(3) .
Ni1 O7 2.120(3) 3_667
Ni1 O4 2.031(3) .
Ni1 O2 2.035(3) .
Ni1 N1 2.029(4) .
Ni1 N2 2.049(4) .
Ni1 O11 2.126(3) .
O1 C3 1.388(6) .
O1 C1 1.451(6) .
O5 C17 1.406(6) .
O5 C19 1.464(6) .
C17 C18 1.405(7) .
C17 C16 1.365(7) .
O4 C18 1.311(5) .
O2 C2 1.335(5) .
O8 C24 1.283(5) .
C2 C3 1.402(7) .
C2 C7 1.427(7) .
N1 C8 1.303(7) .
N1 C9 1.490(7) .
N2 C12 1.282(6) .
N2 C11 1.463(6) .
C24 O6 1.310(5) .
O6 Tm1 2.320(3) 3_667
C18 C13 1.416(6) .
C8 C7 1.457(7) .
C13 C14 1.412(7) .
C13 C12 1.433(7) .
C3 C4 1.381(7) .
C14 C15 1.354(8) .
C10 O3 1.438(7) .
C10 C11 1.518(7) .
C10 C9 1.512(9) .
C6 C7 1.398(7) .
C6 C5 1.362(7) .
C15 C16 1.404(8) .
O11 C20 1.428(8) .
O9 C22 1.275(6) .
C5 C4 1.377(7) .
O10 C22 1.219(6) .
C22 C23 1.479(7) .
C20 C221 1.294(9) .

loop_
_geom_torsion_atom_site_label_1
_geom_torsion_atom_site_label_2
_geom_torsion_atom_site_label_3
_geom_torsion_atom_site_label_4
_geom_torsion
_geom_torsion_site_symmetry_1
_geom_torsion_site_symmetry_4
O7 C24 O6 Tm1 2.9(9) . 3_667
O7 C24 O6 Tm1 179.2(4) . .
Tm1 O1 C3 C2 10.4(4) . .
Tm1 O1 C3 C4 -170.3(4) . .
Tm1 O5 C17 C18 -9.5(4) . .
Tm1 O5 C17 C16 171.3(4) . .
Tm1 O4 C18 C17 15.1(5) . .
Tm1 O4 C18 C13 -165.8(3) . .
Tm1 O2 C2 C3 -16.7(5) . .
Tm1 O2 C2 C7 162.7(3) . .
Tm1 O8 C24 O7 -179.2(4) . .
Tm1 O8 C24 O6 0.4(4) . .
Tm1 C24 O6 Tm1 -176.3(6) . 3_667
Tm1 O9 C22 O10 -52.0(9) . .
Tm1 O9 C22 C23 128.7(6) . .
Ni1 O7 C24 O8 177.4(3) 3_667 .
Ni1 O7 C24 O6 -2.2(6) 3_667 .
Ni1 O4 C18 C17 162.3(3) . .
Ni1 O4 C18 C13 -18.5(6) . .
Ni1 O2 C2 C3 -169.2(3) . .
Ni1 O2 C2 C7 10.3(5) . .
Ni1 N1 C8 C7 -4.0(7) . .
Ni1 N1 C9 C10 -27.7(7) . .
Ni1 N2 C12 C13 -2.3(7) . .
Ni1 N2 C11 C10 43.8(6) . .
Ni1 O11 C20 C221 133.4(9) . .
O1 C3 C4 C5 178.8(4) . .
O5 C17 C18 O4 -2.4(5) . .
O5 C17 C18 C13 178.4(3) . .
O5 C17 C16 C15 -179.4(4) . .
C17 C18 C13 C14 2.6(6) . .
C17 C18 C13 C12 -177.7(4) . .
O4 C18 C13 C14 -176.6(4) . .
O4 C18 C13 C12 3.1(7) . .
O2 C2 C3 O1 2.5(5) . .
O2 C2 C3 C4 -176.9(4) . .
O2 C2 C7 C8 -2.8(7) . .
O2 C2 C7 C6 178.4(4) . .
O8 C24 O6 Tm1 -176.7(4) . 3_667
O8 C24 O6 Tm1 -0.4(4) . .
C2 C3 C4 C5 -1.9(7) . .
N1 C8 C7 C2 -0.4(8) . .
N1 C8 C7 C6 178.4(5) . .
C18 C17 C16 C15 1.4(7) . .
C18 C13 C14 C15 -2.1(8) . .
C18 C13 C12 N2 8.2(8) . .
C8 N1 C9 C10 149.4(5) . .
C13 C14 C15 C16 1.1(9) . .
C3 C2 C7 C8 176.6(4) . .
C3 C2 C7 C6 -2.2(6) . .
C14 C13 C12 N2 -172.1(5) . .
C14 C15 C16 C17 -0.7(8) . .
C6 C5 C4 C3 -1.4(8) . .
C7 C2 C3 O1 -177.0(3) . .
C7 C2 C3 C4 3.6(6) . .
C7 C6 C5 C4 2.8(9) . .
C1 O1 C3 C2 -176.0(4) . .
C1 O1 C3 C4 3.4(6) . .
C16 C17 C18 O4 176.8(4) . .
C16 C17 C18 C13 -2.4(6) . .
C19 O5 C17 C18 170.7(4) . .
C19 O5 C17 C16 -8.5(6) . .
C12 N2 C11 C10 -138.2(5) . .
C12 C13 C14 C15 178.2(5) . .
C5 C6 C7 C2 -1.0(7) . .
C5 C6 C7 C8 -179.8(5) . .
O3 C10 C11 N2 50.2(7) . .
O3 C10 C9 N1 -62.4(6) . .
C11 N2 C12 C13 179.9(5) . .
C11 C10 C9 N1 66.9(7) . .
C9 N1 C8 C7 178.9(5) . .
C9 C10 C11 N2 -77.3(6) . .
